data_4069893
loop_
_publ_author_name
'Doherty, Simon'
'Smyth, Catherine H.'
'Harrington, Ross W.'
'Clegg, William'

_publ_section_title
;
 Synthesis of Biaryl Diphosphines via a Stepwise Regioselective Double
 Diels&#x2212;Alder Cycloaddition&#x2212;Elimination Sequence: Efficient
 Ligands for the Palladium-Catalyzed Amination of Aromatic Bromides
;
_journal_issue 17
_journal_name_full Organometallics
_journal_page_first 5273
_journal_paper_doi 10.1021/om9004862
_journal_volume 28
_journal_year 2009
_chemical_formula_moiety 'C37 H30 Cl2 O P2 Pd, 2 C H2 Cl2'
_chemical_formula_sum 'C39 H34 Cl6 O P2 Pd'
_chemical_formula_weight 899.70
_chemical_name_systematic
;
 ?
;
_space_group_IT_number 2
_symmetry_cell_setting triclinic
_symmetry_space_group_name_Hall '-P 1'
_symmetry_space_group_name_H-M 'P -1'
_atom_sites_solution_hydrogens geom
_atom_sites_solution_primary direct
_atom_sites_solution_secondary difmap
_audit_creation_method SHELXL-97
_cell_angle_alpha 92.92(3)
_cell_angle_beta 93.40(3)
_cell_angle_gamma 103.874(16)
_cell_formula_units_Z 2
_cell_length_a 11.238(3)
_cell_length_b 11.472(3)
_cell_length_c 14.926(3)
_cell_measurement_reflns_used 285
_cell_measurement_temperature 150(2)
_cell_measurement_theta_max 27.5
_cell_measurement_theta_min 2.5
_cell_volume 1860.6(8)
_computing_cell_refinement EvalCCD
_computing_data_collection 'Nonius COLLECT'
_computing_data_reduction EvalCCD
_computing_molecular_graphics 'Bruker SHELXTL'
_computing_publication_material 'Bruker SHELXTL and local programs'
_computing_structure_refinement 'Bruker SHELXTL'
_computing_structure_solution 'Bruker SHELXTL'
_diffrn_ambient_temperature 150(2)
_diffrn_measured_fraction_theta_full 0.996
_diffrn_measured_fraction_theta_max 0.996
_diffrn_measurement_device_type 'Nonius KappaCCD diffractometer'
_diffrn_measurement_method '\f and \w scans'
_diffrn_radiation_monochromator graphite
_diffrn_radiation_source 'sealed tube'
_diffrn_radiation_type MoK\a
_diffrn_radiation_wavelength 0.71073
_diffrn_reflns_av_R_equivalents 0.0301
_diffrn_reflns_av_sigmaI/netI 0.0243
_diffrn_reflns_limit_h_max 14
_diffrn_reflns_limit_h_min -14
_diffrn_reflns_limit_k_max 14
_diffrn_reflns_limit_k_min -14
_diffrn_reflns_limit_l_max 19
_diffrn_reflns_limit_l_min -19
_diffrn_reflns_number 43806
_diffrn_reflns_theta_full 26.00
_diffrn_reflns_theta_max 27.50
_diffrn_reflns_theta_min 3.94
_exptl_absorpt_coefficient_mu 1.048
_exptl_absorpt_correction_T_max 0.745
_exptl_absorpt_correction_T_min 0.680
_exptl_absorpt_correction_type multi-scan
_exptl_absorpt_process_details SADABS
_exptl_crystal_colour yellow
_exptl_crystal_density_diffrn 1.606
_exptl_crystal_density_method 'not measured'
_exptl_crystal_description block
_exptl_crystal_F_000 908
_exptl_crystal_size_max 0.40
_exptl_crystal_size_mid 0.30
_exptl_crystal_size_min 0.30
_refine_diff_density_max 0.843
_refine_diff_density_min -0.614
_refine_diff_density_rms 0.079
_refine_ls_extinction_method none
_refine_ls_goodness_of_fit_ref 1.069
_refine_ls_hydrogen_treatment constr
_refine_ls_matrix_type full
_refine_ls_number_parameters 435
_refine_ls_number_reflns 8517
_refine_ls_number_restraints 0
_refine_ls_restrained_S_all 1.069
_refine_ls_R_factor_all 0.0351
_refine_ls_R_factor_gt 0.0272
_refine_ls_shift/su_max 0.001
_refine_ls_shift/su_mean 0.000
_refine_ls_structure_factor_coef Fsqd
_refine_ls_weighting_details 'calc w=1/[\s^2^(Fo^2^)+(0.0313P)^2^+2.2173P] where P=(Fo^2^+2Fc^2^)/3'
_refine_ls_weighting_scheme calc
_refine_ls_wR_factor_gt 0.0708
_refine_ls_wR_factor_ref 0.0741
_reflns_number_gt 7380
_reflns_number_total 8517
_reflns_threshold_expression I>2\s(I)
_cod_data_source_file om9004862_si_002.cif
_cod_data_source_block sd280_compound7
_cod_original_cell_volume 1860.7(7)
_cod_database_code 4069893

loop_
_symmetry_equiv_pos_as_xyz
'x, y, z'
'-x, -y, -z'

loop_
_atom_site_label
_atom_site_type_symbol
_atom_site_fract_x
_atom_site_fract_y
_atom_site_fract_z
_atom_site_U_iso_or_equiv
_atom_site_adp_type
_atom_site_occupancy
_atom_site_symmetry_multiplicity
_atom_site_calc_flag
_atom_site_refinement_flags
_atom_site_disorder_assembly
_atom_site_disorder_group
Pd Pd 0.348900(15) 0.061792(14) 0.262661(10) 0.01446(5) Uani 1 1 d . . .
Cl1 Cl 0.37773(6) -0.12662(5) 0.30358(4) 0.02766(13) Uani 1 1 d . . .
Cl2 Cl 0.55199(5) 0.12146(5) 0.21789(3) 0.02176(11) Uani 1 1 d . . .
P1 P 0.30882(5) 0.21550(5) 0.18788(3) 0.01448(11) Uani 1 1 d . . .
P2 P 0.18001(5) 0.04089(5) 0.34007(3) 0.01509(11) Uani 1 1 d . . .
O1 O 0.09430(17) 0.45950(15) 0.29748(12) 0.0300(4) Uani 1 1 d . . .
C1 C 0.1461(2) 0.20649(18) 0.16194(14) 0.0170(4) Uani 1 1 d . . .
C2 C 0.0905(2) 0.1675(2) 0.07532(15) 0.0245(5) Uani 1 1 d . . .
H2A H 0.1393 0.1510 0.0287 0.029 Uiso 1 1 calc R . .
C3 C -0.0348(2) 0.1527(3) 0.05699(17) 0.0341(6) Uani 1 1 d . . .
H3A H -0.0716 0.1251 -0.0016 0.041 Uiso 1 1 calc R . .
C4 C -0.1059(2) 0.1781(3) 0.12389(18) 0.0364(6) Uani 1 1 d . . .
H4A H -0.1919 0.1678 0.1117 0.044 Uiso 1 1 calc R . .
C5 C -0.0512(2) 0.2187(2) 0.20919(17) 0.0285(5) Uani 1 1 d . . .
H5A H -0.1004 0.2381 0.2546 0.034 Uiso 1 1 calc R . .
C6 C 0.0739(2) 0.23155(19) 0.22986(14) 0.0193(4) Uani 1 1 d . . .
C7 C 0.12437(19) 0.26858(19) 0.32490(14) 0.0184(4) Uani 1 1 d . . .
C8 C 0.1288(2) 0.3869(2) 0.35841(16) 0.0225(5) Uani 1 1 d . . .
C9 C 0.1670(2) 0.4233(2) 0.44848(17) 0.0275(5) Uani 1 1 d . . .
H9A H 0.1720 0.5036 0.4706 0.033 Uiso 1 1 calc R . .
C10 C 0.1975(2) 0.3410(2) 0.50522(16) 0.0279(5) Uani 1 1 d . . .
H10A H 0.2200 0.3649 0.5670 0.033 Uiso 1 1 calc R . .
C11 C 0.1958(2) 0.2249(2) 0.47367(15) 0.0223(5) Uani 1 1 d . . .
H11B H 0.2182 0.1704 0.5135 0.027 Uiso 1 1 calc R . .
C12 C 0.16115(19) 0.18803(19) 0.38297(14) 0.0180(4) Uani 1 1 d . . .
C13 C 0.1017(3) 0.5826(2) 0.3272(2) 0.0402(7) Uani 1 1 d . . .
H13A H 0.0752 0.6247 0.2771 0.060 Uiso 1 1 calc R . .
H13B H 0.1868 0.6224 0.3482 0.060 Uiso 1 1 calc R . .
H13C H 0.0483 0.5846 0.3766 0.060 Uiso 1 1 calc R . .
C14 C 0.36890(19) 0.20722(19) 0.07825(14) 0.0175(4) Uani 1 1 d . . .
C15 C 0.3535(2) 0.0928(2) 0.03546(15) 0.0234(5) Uani 1 1 d . . .
H15A H 0.3097 0.0238 0.0626 0.028 Uiso 1 1 calc R . .
C16 C 0.4021(2) 0.0801(2) -0.04655(15) 0.0267(5) Uani 1 1 d . . .
H16A H 0.3908 0.0025 -0.0760 0.032 Uiso 1 1 calc R . .
C17 C 0.4674(2) 0.1809(3) -0.08584(16) 0.0308(6) Uani 1 1 d . . .
H17A H 0.5018 0.1718 -0.1416 0.037 Uiso 1 1 calc R . .
C18 C 0.4824(3) 0.2941(3) -0.04402(17) 0.0341(6) Uani 1 1 d . . .
H18A H 0.5272 0.3627 -0.0711 0.041 Uiso 1 1 calc R . .
C19 C 0.4322(2) 0.3081(2) 0.03775(15) 0.0255(5) Uani 1 1 d . . .
H19A H 0.4410 0.3863 0.0658 0.031 Uiso 1 1 calc R . .
C20 C 0.3741(2) 0.36380(19) 0.24254(15) 0.0199(4) Uani 1 1 d . . .
C21 C 0.4529(2) 0.3750(2) 0.32041(16) 0.0260(5) Uani 1 1 d . . .
H21A H 0.4740 0.3061 0.3429 0.031 Uiso 1 1 calc R . .
C22 C 0.5000(3) 0.4880(3) 0.3645(2) 0.0378(7) Uani 1 1 d . . .
H22A H 0.5527 0.4961 0.4178 0.045 Uiso 1 1 calc R . .
C23 C 0.4703(3) 0.5891(2) 0.3309(2) 0.0414(7) Uani 1 1 d . . .
H23A H 0.5032 0.6659 0.3612 0.050 Uiso 1 1 calc R . .
C24 C 0.3930(3) 0.5786(2) 0.2535(2) 0.0373(7) Uani 1 1 d . . .
H24A H 0.3740 0.6483 0.2306 0.045 Uiso 1 1 calc R . .
C25 C 0.3433(2) 0.4664(2) 0.20937(17) 0.0276(5) Uani 1 1 d . . .
H25A H 0.2888 0.4589 0.1571 0.033 Uiso 1 1 calc R . .
C26 C 0.2036(2) -0.04071(19) 0.43920(14) 0.0177(4) Uani 1 1 d . . .
C27 C 0.1180(2) -0.1447(2) 0.45863(14) 0.0202(4) Uani 1 1 d . . .
H27A H 0.0419 -0.1701 0.4235 0.024 Uiso 1 1 calc R . .
C28 C 0.1444(2) -0.2118(2) 0.52994(16) 0.0255(5) Uani 1 1 d . . .
H28A H 0.0866 -0.2832 0.5423 0.031 Uiso 1 1 calc R . .
C29 C 0.2541(2) -0.1746(2) 0.58235(16) 0.0291(5) Uani 1 1 d . . .
H29A H 0.2715 -0.2203 0.6306 0.035 Uiso 1 1 calc R . .
C30 C 0.3394(2) -0.0694(2) 0.56413(16) 0.0275(5) Uani 1 1 d . . .
H30A H 0.4139 -0.0427 0.6009 0.033 Uiso 1 1 calc R . .
C31 C 0.3152(2) -0.0039(2) 0.49224(15) 0.0234(5) Uani 1 1 d . . .
H31A H 0.3745 0.0660 0.4790 0.028 Uiso 1 1 calc R . .
C32 C 0.0351(2) -0.04382(19) 0.28469(14) 0.0186(4) Uani 1 1 d . . .
C33 C 0.0372(2) -0.1295(2) 0.21626(16) 0.0248(5) Uani 1 1 d . . .
H33A H 0.1133 -0.1379 0.1958 0.030 Uiso 1 1 calc R . .
C34 C -0.0731(3) -0.2033(2) 0.17750(18) 0.0340(6) Uani 1 1 d . . .
H34A H -0.0719 -0.2633 0.1316 0.041 Uiso 1 1 calc R . .
C35 C -0.1836(2) -0.1892(2) 0.2057(2) 0.0374(6) Uani 1 1 d . . .
H35A H -0.2583 -0.2390 0.1786 0.045 Uiso 1 1 calc R . .
C36 C -0.1863(2) -0.1029(3) 0.2735(2) 0.0356(6) Uani 1 1 d . . .
H36A H -0.2627 -0.0930 0.2924 0.043 Uiso 1 1 calc R . .
C37 C -0.0766(2) -0.0308(2) 0.31361(17) 0.0271(5) Uani 1 1 d . . .
H37A H -0.0781 0.0275 0.3608 0.033 Uiso 1 1 calc R . .
C38 C -0.3159(6) 0.4501(6) 0.1850(4) 0.0407(15) Uani 0.521(6) 1 d P A 1
H38A H -0.3338 0.3648 0.1620 0.049 Uiso 0.521(6) 1 calc PR A 1
H38B H -0.3919 0.4615 0.2107 0.049 Uiso 0.521(6) 1 calc PR A 1
C38A C -0.2672(7) 0.4078(6) 0.1660(5) 0.0462(18) Uani 0.479(6) 1 d P A 2
H38C H -0.2315 0.3387 0.1518 0.055 Uiso 0.479(6) 1 calc PR A 2
H38D H -0.3565 0.3743 0.1694 0.055 Uiso 0.479(6) 1 calc PR A 2
Cl3 Cl -0.3013(3) 0.52408(17) 0.1015(2) 0.0538(9) Uani 0.521(6) 1 d P A 1
Cl3A Cl -0.2530(3) 0.4852(3) 0.08204(13) 0.0513(9) Uani 0.479(6) 1 d P A 2
Cl4 Cl -0.20807(8) 0.46476(8) 0.27557(6) 0.0587(2) Uani 1 1 d . . .

loop_
_atom_site_aniso_label
_atom_site_aniso_U_11
_atom_site_aniso_U_22
_atom_site_aniso_U_33
_atom_site_aniso_U_23
_atom_site_aniso_U_13
_atom_site_aniso_U_12
Pd 0.01850(9) 0.01168(8) 0.01375(8) 0.00055(5) 0.00315(6) 0.00433(6)
Cl1 0.0425(3) 0.0163(3) 0.0291(3) 0.0056(2) 0.0114(2) 0.0140(2)
Cl2 0.0198(3) 0.0286(3) 0.0185(2) 0.0024(2) 0.00418(19) 0.0084(2)
P1 0.0184(3) 0.0122(2) 0.0132(2) 0.00043(19) 0.00353(19) 0.00389(19)
P2 0.0168(3) 0.0138(2) 0.0134(2) -0.00019(19) 0.00152(19) 0.0015(2)
O1 0.0385(10) 0.0195(8) 0.0357(10) -0.0002(7) 0.0073(8) 0.0133(7)
C1 0.0215(10) 0.0141(10) 0.0166(10) 0.0015(8) 0.0017(8) 0.0066(8)
C2 0.0271(12) 0.0290(12) 0.0189(11) -0.0007(9) 0.0000(9) 0.0105(10)
C3 0.0300(13) 0.0481(16) 0.0243(12) -0.0042(11) -0.0078(10) 0.0136(12)
C4 0.0240(13) 0.0541(18) 0.0330(14) -0.0024(12) -0.0040(10) 0.0158(12)
C5 0.0253(12) 0.0365(14) 0.0278(12) 0.0009(10) 0.0054(10) 0.0150(10)
C6 0.0238(11) 0.0164(10) 0.0195(10) 0.0016(8) 0.0031(8) 0.0079(8)
C7 0.0176(10) 0.0173(10) 0.0200(10) -0.0010(8) 0.0066(8) 0.0029(8)
C8 0.0205(11) 0.0204(11) 0.0278(12) -0.0010(9) 0.0090(9) 0.0060(9)
C9 0.0250(12) 0.0211(11) 0.0347(13) -0.0091(10) 0.0080(10) 0.0032(9)
C10 0.0264(12) 0.0314(13) 0.0220(11) -0.0112(10) 0.0036(9) 0.0017(10)
C11 0.0212(11) 0.0242(11) 0.0193(11) -0.0026(9) 0.0026(8) 0.0016(9)
C12 0.0168(10) 0.0161(10) 0.0194(10) -0.0036(8) 0.0043(8) 0.0012(8)
C13 0.0489(17) 0.0211(13) 0.0543(18) -0.0009(12) 0.0120(14) 0.0145(12)
C14 0.0191(10) 0.0216(11) 0.0139(9) 0.0012(8) 0.0028(8) 0.0088(8)
C15 0.0295(12) 0.0226(11) 0.0190(11) -0.0007(9) 0.0024(9) 0.0086(9)
C16 0.0310(13) 0.0318(13) 0.0200(11) -0.0055(9) -0.0002(9) 0.0149(10)
C17 0.0304(13) 0.0492(16) 0.0161(11) -0.0005(10) 0.0071(9) 0.0152(12)
C18 0.0392(15) 0.0374(15) 0.0242(12) 0.0059(11) 0.0139(11) 0.0028(12)
C19 0.0320(13) 0.0226(12) 0.0216(11) 0.0016(9) 0.0082(9) 0.0049(10)
C20 0.0235(11) 0.0139(10) 0.0217(11) -0.0011(8) 0.0081(9) 0.0022(8)
C21 0.0238(12) 0.0241(12) 0.0275(12) -0.0047(9) 0.0050(9) 0.0014(9)
C22 0.0304(14) 0.0353(15) 0.0391(15) -0.0173(12) 0.0040(11) -0.0050(11)
C23 0.0429(16) 0.0209(13) 0.0529(18) -0.0164(12) 0.0191(14) -0.0068(11)
C24 0.0507(17) 0.0155(11) 0.0471(16) 0.0022(11) 0.0281(14) 0.0052(11)
C25 0.0380(14) 0.0173(11) 0.0293(12) 0.0028(9) 0.0149(11) 0.0072(10)
C26 0.0189(10) 0.0202(11) 0.0141(9) 0.0012(8) 0.0032(8) 0.0045(8)
C27 0.0203(11) 0.0211(11) 0.0188(10) 0.0006(8) 0.0027(8) 0.0039(8)
C28 0.0287(12) 0.0256(12) 0.0223(11) 0.0064(9) 0.0077(9) 0.0042(10)
C29 0.0338(13) 0.0385(14) 0.0194(11) 0.0098(10) 0.0043(10) 0.0157(11)
C30 0.0225(12) 0.0399(14) 0.0207(11) 0.0018(10) -0.0018(9) 0.0099(10)
C31 0.0205(11) 0.0281(12) 0.0198(11) 0.0024(9) 0.0020(9) 0.0023(9)
C32 0.0206(11) 0.0153(10) 0.0180(10) 0.0012(8) -0.0021(8) 0.0013(8)
C33 0.0281(12) 0.0210(11) 0.0230(11) -0.0028(9) -0.0023(9) 0.0034(9)
C34 0.0387(15) 0.0251(13) 0.0339(14) -0.0071(10) -0.0093(11) 0.0043(11)
C35 0.0289(14) 0.0306(14) 0.0454(16) -0.0022(12) -0.0166(12) -0.0014(11)
C36 0.0210(12) 0.0379(15) 0.0448(16) -0.0003(12) -0.0038(11) 0.0030(11)
C37 0.0227(12) 0.0276(12) 0.0290(12) -0.0035(10) 0.0000(10) 0.0037(10)
C38 0.028(3) 0.046(4) 0.046(3) 0.003(3) 0.006(2) 0.004(3)
C38A 0.047(4) 0.025(3) 0.067(5) 0.003(3) 0.011(4) 0.007(3)
Cl3 0.0454(14) 0.0287(9) 0.0812(14) 0.0005(8) -0.0094(11) 0.0014(8)
Cl3A 0.0404(12) 0.0579(15) 0.0497(10) 0.0003(8) 0.0131(8) -0.0011(11)
Cl4 0.0538(5) 0.0596(5) 0.0645(5) -0.0069(4) -0.0071(4) 0.0222(4)

loop_
_atom_type_symbol
_atom_type_description
_atom_type_scat_dispersion_real
_atom_type_scat_dispersion_imag
_atom_type_scat_source
C C 0.0033 0.0016 'International Tables Vol C Tables 4.2.6.8 and 6.1.1.4'
H H 0.0000 0.0000 'International Tables Vol C Tables 4.2.6.8 and 6.1.1.4'
O O 0.0106 0.0060 'International Tables Vol C Tables 4.2.6.8 and 6.1.1.4'
P P 0.1023 0.0942 'International Tables Vol C Tables 4.2.6.8 and 6.1.1.4'
Cl Cl 0.1484 0.1585 'International Tables Vol C Tables 4.2.6.8 and 6.1.1.4'
Pd Pd -0.9988 1.0072 'International Tables Vol C Tables 4.2.6.8 and 6.1.1.4'

loop_
_geom_angle_atom_site_label_1
_geom_angle_atom_site_label_2
_geom_angle_atom_site_label_3
_geom_angle
Cl1 Pd Cl2 91.87(3)
Cl1 Pd P1 164.96(2)
Cl1 Pd P2 91.88(3)
Cl2 Pd P1 87.15(3)
Cl2 Pd P2 163.42(2)
P1 Pd P2 93.31(3)
Pd P1 C1 114.94(7)
Pd P1 C14 107.10(7)
Pd P1 C20 114.98(8)
C1 P1 C14 103.80(10)
C1 P1 C20 106.28(10)
C14 P1 C20 109.09(10)
Pd P2 C12 111.08(7)
Pd P2 C26 107.55(7)
Pd P2 C32 117.77(8)
C12 P2 C26 106.08(10)
C12 P2 C32 108.57(10)
C26 P2 C32 105.02(10)
C8 O1 C13 117.8(2)
P1 C1 C2 120.70(17)
P1 C1 C6 119.92(16)
C2 C1 C6 119.3(2)
C1 C2 H2A 119.6
C1 C2 C3 120.8(2)
H2A C2 C3 119.6
C2 C3 H3A 120.0
C2 C3 C4 119.9(2)
H3A C3 C4 120.0
C3 C4 H4A 120.2
C3 C4 C5 119.6(2)
H4A C4 C5 120.2
C4 C5 H5A 119.2
C4 C5 C6 121.6(2)
H5A C5 C6 119.2
C1 C6 C5 118.8(2)
C1 C6 C7 122.9(2)
C5 C6 C7 118.3(2)
C6 C7 C8 118.1(2)
C6 C7 C12 122.56(19)
C8 C7 C12 119.3(2)
O1 C8 C7 115.5(2)
O1 C8 C9 124.2(2)
C7 C8 C9 120.3(2)
C8 C9 H9A 120.3
C8 C9 C10 119.4(2)
H9A C9 C10 120.3
C9 C10 H10A 119.3
C9 C10 C11 121.4(2)
H10A C10 C11 119.3
C10 C11 H11B 120.1
C10 C11 C12 119.9(2)
H11B C11 C12 120.1
P2 C12 C7 121.44(16)
P2 C12 C11 118.62(17)
C7 C12 C11 119.6(2)
O1 C13 H13A 109.5
O1 C13 H13B 109.5
O1 C13 H13C 109.5
H13A C13 H13B 109.5
H13A C13 H13C 109.5
H13B C13 H13C 109.5
P1 C14 C15 117.17(17)
P1 C14 C19 122.98(17)
C15 C14 C19 119.8(2)
C14 C15 H15A 120.1
C14 C15 C16 119.9(2)
H15A C15 C16 120.1
C15 C16 H16A 119.9
C15 C16 C17 120.1(2)
H16A C16 C17 119.9
C16 C17 H17A 119.9
C16 C17 C18 120.2(2)
H17A C17 C18 119.9
C17 C18 H18A 119.9
C17 C18 C19 120.2(2)
H18A C18 C19 119.9
C14 C19 C18 119.7(2)
C14 C19 H19A 120.1
C18 C19 H19A 120.1
P1 C20 C21 119.08(17)
P1 C20 C25 120.87(18)
C21 C20 C25 120.0(2)
C20 C21 H21A 120.3
C20 C21 C22 119.4(2)
H21A C21 C22 120.3
C21 C22 H22A 119.9
C21 C22 C23 120.2(3)
H22A C22 C23 119.9
C22 C23 H23A 119.7
C22 C23 C24 120.6(2)
H23A C23 C24 119.7
C23 C24 H24A 120.0
C23 C24 C25 120.1(3)
H24A C24 C25 120.0
C20 C25 C24 119.6(3)
C20 C25 H25A 120.2
C24 C25 H25A 120.2
P2 C26 C27 121.47(17)
P2 C26 C31 119.02(17)
C27 C26 C31 119.3(2)
C26 C27 H27A 120.0
C26 C27 C28 120.0(2)
H27A C27 C28 120.0
C27 C28 H28A 119.8
C27 C28 C29 120.5(2)
H28A C28 C29 119.8
C28 C29 H29A 120.1
C28 C29 C30 119.8(2)
H29A C29 C30 120.1
C29 C30 H30A 119.9
C29 C30 C31 120.1(2)
H30A C30 C31 119.9
C26 C31 C30 120.3(2)
C26 C31 H31A 119.8
C30 C31 H31A 119.8
P2 C32 C33 118.39(18)
P2 C32 C37 121.52(17)
C33 C32 C37 119.9(2)
C34 C33 C32 119.7(2)
C34 C33 H33A 120.1
C32 C33 H33A 120.1
H34A C34 C33 119.9
H34A C34 C35 119.9
C33 C34 C35 120.1(2)
C34 C35 H35A 119.8
C34 C35 C36 120.4(2)
H35A C35 C36 119.8
C35 C36 H36A 120.2
C35 C36 C37 119.7(3)
H36A C36 C37 120.2
C32 C37 C36 120.1(2)
C32 C37 H37A 119.9
C36 C37 H37A 119.9
H38A C38 H38B 106.2
H38A C38 Cl3 105.8
H38A C38 Cl4 105.8
H38B C38 Cl3 105.8
H38B C38 Cl4 105.8
Cl3 C38 Cl4 126.0(4)
H38C C38A H38D 106.5
H38C C38A Cl3A 106.4
H38C C38A Cl4 106.4
H38D C38A Cl3A 106.4
H38D C38A Cl4 106.4
Cl3A C38A Cl4 123.7(4)

loop_
_geom_bond_atom_site_label_1
_geom_bond_atom_site_label_2
_geom_bond_distance
Pd Cl1 2.3658(8)
Pd Cl2 2.3670(9)
Pd P1 2.2539(8)
Pd P2 2.2505(9)
P1 C1 1.824(2)
P1 C14 1.813(2)
P1 C20 1.813(2)
P2 C12 1.839(2)
P2 C26 1.830(2)
P2 C32 1.811(2)
O1 C8 1.365(3)
O1 C13 1.440(3)
C1 C2 1.405(3)
C1 C6 1.396(3)
C2 H2A 0.950
C2 C3 1.386(3)
C3 H3A 0.950
C3 C4 1.377(4)
C4 H4A 0.950
C4 C5 1.388(4)
C5 H5A 0.950
C5 C6 1.392(3)
C6 C7 1.497(3)
C7 C8 1.411(3)
C7 C12 1.414(3)
C8 C9 1.398(3)
C9 H9A 0.950
C9 C10 1.389(4)
C10 H10A 0.950
C10 C11 1.386(3)
C11 H11B 0.950
C11 C12 1.401(3)
C13 H13A 0.980
C13 H13B 0.980
C13 H13C 0.980
C14 C15 1.398(3)
C14 C19 1.393(3)
C15 H15A 0.950
C15 C16 1.385(3)
C16 H16A 0.950
C16 C17 1.390(4)
C17 H17A 0.950
C17 C18 1.380(4)
C18 H18A 0.950
C18 C19 1.393(3)
C19 H19A 0.950
C20 C21 1.400(3)
C20 C25 1.409(3)
C21 H21A 0.950
C21 C22 1.392(3)
C22 H22A 0.950
C22 C23 1.391(5)
C23 H23A 0.950
C23 C24 1.385(5)
C24 H24A 0.950
C24 C25 1.389(3)
C25 H25A 0.950
C26 C27 1.397(3)
C26 C31 1.405(3)
C27 H27A 0.950
C27 C28 1.403(3)
C28 H28A 0.950
C28 C29 1.383(4)
C29 H29A 0.950
C29 C30 1.399(4)
C30 H30A 0.950
C30 C31 1.391(3)
C31 H31A 0.950
C32 C33 1.386(3)
C32 C37 1.390(3)
C33 H33A 0.950
C33 C34 1.396(3)
C34 H34A 0.950
C34 C35 1.377(4)
C35 H35A 0.950
C35 C36 1.386(4)
C36 H36A 0.950
C36 C37 1.391(3)
C37 H37A 0.950
C38 H38A 0.990
C38 H38B 0.990
C38 Cl3 1.538(7)
C38 Cl4 1.735(6)
C38A H38C 0.990
C38A H38D 0.990
C38A Cl3A 1.566(8)
C38A Cl4 1.760(8)

loop_
_geom_torsion_atom_site_label_1
_geom_torsion_atom_site_label_2
_geom_torsion_atom_site_label_3
_geom_torsion_atom_site_label_4
_geom_torsion
Cl1 Pd P1 C1 75.99(12)
Cl1 Pd P1 C14 -38.73(12)
Cl1 Pd P1 C20 -160.12(10)
Cl2 Pd P1 C1 162.57(8)
Cl2 Pd P1 C14 47.85(8)
Cl2 Pd P1 C20 -73.54(8)
P2 Pd P1 C1 -34.03(8)
P2 Pd P1 C14 -148.75(8)
P2 Pd P1 C20 89.86(8)
Cl1 Pd P2 C12 149.68(8)
Cl1 Pd P2 C26 34.02(8)
Cl1 Pd P2 C32 -84.26(9)
Cl2 Pd P2 C12 46.68(11)
Cl2 Pd P2 C26 -68.98(11)
Cl2 Pd P2 C32 172.74(9)
P1 Pd P2 C12 -44.44(8)
P1 Pd P2 C26 -160.10(7)
P1 Pd P2 C32 81.62(8)
Pd P1 C1 C2 -101.32(18)
Pd P1 C1 C6 74.81(18)
C14 P1 C1 C2 15.3(2)
C14 P1 C1 C6 -168.58(17)
C20 P1 C1 C2 130.30(19)
C20 P1 C1 C6 -53.58(19)
P1 C1 C2 C3 175.6(2)
C6 C1 C2 C3 -0.6(4)
C1 C2 C3 C4 1.0(4)
C2 C3 C4 C5 0.2(4)
C3 C4 C5 C6 -1.7(4)
C4 C5 C6 C1 2.1(4)
C4 C5 C6 C7 -176.3(2)
P1 C1 C6 C5 -177.08(18)
P1 C1 C6 C7 1.2(3)
C2 C1 C6 C5 -0.9(3)
C2 C1 C6 C7 177.4(2)
C1 C6 C7 C8 112.5(2)
C1 C6 C7 C12 -71.0(3)
C5 C6 C7 C8 -69.3(3)
C5 C6 C7 C12 107.3(3)
C13 O1 C8 C7 -177.6(2)
C13 O1 C8 C9 2.2(3)
C6 C7 C8 O1 -4.7(3)
C6 C7 C8 C9 175.5(2)
C12 C7 C8 O1 178.63(19)
C12 C7 C8 C9 -1.2(3)
O1 C8 C9 C10 178.6(2)
C7 C8 C9 C10 -1.6(3)
C8 C9 C10 C11 2.7(4)
C9 C10 C11 C12 -0.9(4)
C10 C11 C12 P2 171.81(18)
C10 C11 C12 C7 -2.0(3)
C6 C7 C12 P2 12.8(3)
C6 C7 C12 C11 -173.5(2)
C8 C7 C12 P2 -170.61(16)
C8 C7 C12 C11 3.0(3)
Pd P2 C12 C7 72.24(18)
Pd P2 C12 C11 -101.43(17)
C26 P2 C12 C7 -171.19(17)
C26 P2 C12 C11 15.1(2)
C32 P2 C12 C7 -58.8(2)
C32 P2 C12 C11 127.56(18)
Pd P1 C14 C15 39.70(19)
Pd P1 C14 C19 -137.98(18)
C1 P1 C14 C15 -82.29(19)
C1 P1 C14 C19 100.0(2)
C20 P1 C14 C15 164.74(17)
C20 P1 C14 C19 -12.9(2)
P1 C14 C15 C16 -177.16(18)
C19 C14 C15 C16 0.6(3)
C14 C15 C16 C17 0.8(4)
C15 C16 C17 C18 -1.0(4)
C16 C17 C18 C19 0.0(4)
P1 C14 C19 C18 176.0(2)
C15 C14 C19 C18 -1.7(4)
C17 C18 C19 C14 1.4(4)
Pd P1 C20 C21 6.1(2)
Pd P1 C20 C25 -171.71(16)
C1 P1 C20 C21 134.50(18)
C1 P1 C20 C25 -43.3(2)
C14 P1 C20 C21 -114.16(18)
C14 P1 C20 C25 68.0(2)
P1 C20 C21 C22 -177.79(19)
C25 C20 C21 C22 0.1(3)
C20 C21 C22 C23 -0.8(4)
C21 C22 C23 C24 0.4(4)
C22 C23 C24 C25 0.8(4)
C23 C24 C25 C20 -1.4(4)
P1 C20 C25 C24 178.85(18)
C21 C20 C25 C24 1.0(3)
Pd P2 C26 C27 -126.65(17)
Pd P2 C26 C31 47.58(19)
C12 P2 C26 C27 114.43(19)
C12 P2 C26 C31 -71.3(2)
C32 P2 C26 C27 -0.4(2)
C32 P2 C26 C31 173.79(18)
P2 C26 C27 C28 173.67(17)
C31 C26 C27 C28 -0.5(3)
C26 C27 C28 C29 1.0(3)
C27 C28 C29 C30 0.0(4)
C28 C29 C30 C31 -1.5(4)
C29 C30 C31 C26 2.0(4)
P2 C26 C31 C30 -175.32(18)
C27 C26 C31 C30 -1.0(3)
Pd P2 C32 C33 25.2(2)
Pd P2 C32 C37 -159.51(17)
C12 P2 C32 C33 152.47(18)
C12 P2 C32 C37 -32.2(2)
C26 P2 C32 C33 -94.41(19)
C26 P2 C32 C37 80.9(2)
P2 C32 C33 C34 174.55(19)
C37 C32 C33 C34 -0.8(4)
C35 C34 C33 C32 1.5(4)
C33 C34 C35 C36 -0.8(4)
C34 C35 C36 C37 -0.5(4)
P2 C32 C37 C36 -175.7(2)
C33 C32 C37 C36 -0.5(4)
C35 C36 C37 C32 1.2(4)
